data_4311262
loop_
_publ_author_name
'Paul S. Walker'
'Paul M. Bergin'
'Martin C. Grossel'
'Peter N. Horton'

_publ_section_title
;
 Modeling Novel Radiopharmaceuticals: Mono-C6-Substituted PnAO Ligands
 (PnAO = 3,3,9,9-Tetramethyl-4,8-diazaundecane-2,10-dione Dioxime)
;
_journal_name_full 'Inorganic Chemistry'
_journal_page_first 4145
_journal_page_last 4153
_journal_paper_doi 10.1021/ic0497634
_journal_volume 43
_journal_year 2004
_chemical_formula_sum 'C20 H35 B Cu F4 N4 O3'
_chemical_formula_weight 529.87
_chemical_name_systematic
;
 ?
;
_space_group_IT_number 14
_symmetry_cell_setting monoclinic
_symmetry_space_group_name_Hall '-P 2ybc'
_symmetry_space_group_name_H-M 'P 1 21/c 1'
_atom_sites_solution_hydrogens geom
_atom_sites_solution_primary direct
_atom_sites_solution_secondary difmap
_audit_creation_method SHELXL-97
_cell_angle_alpha 90.00
_cell_angle_beta 99.52(3)
_cell_angle_gamma 90.00
_cell_formula_units_Z 8
_cell_length_a 14.336(3)
_cell_length_b 18.443(4)
_cell_length_c 18.931(4)
_cell_measurement_temperature 150(2)
_cell_volume 4936.4(19)
_computing_structure_refinement 'SHELXL-97 (Sheldrick, 1997)'
_diffrn_ambient_temperature 150(2)
_diffrn_measured_fraction_theta_full 0.993
_diffrn_measured_fraction_theta_max 0.993
_diffrn_radiation_monochromator graphite
_diffrn_radiation_source 'fine-focus sealed tube'
_diffrn_radiation_type MoK\a
_diffrn_radiation_wavelength 0.71073
_diffrn_reflns_av_R_equivalents 0.0423
_diffrn_reflns_av_sigmaI/netI 0.0588
_diffrn_reflns_limit_h_max 17
_diffrn_reflns_limit_h_min -1
_diffrn_reflns_limit_k_max 21
_diffrn_reflns_limit_k_min -4
_diffrn_reflns_limit_l_max 22
_diffrn_reflns_limit_l_min -22
_diffrn_reflns_number 9226
_diffrn_reflns_theta_full 25.04
_diffrn_reflns_theta_max 25.04
_diffrn_reflns_theta_min 2.64
_exptl_absorpt_coefficient_mu 0.943
_exptl_crystal_colour purple
_exptl_crystal_density_diffrn 1.426
_exptl_crystal_density_meas ?
_exptl_crystal_density_method .
_exptl_crystal_description block
_exptl_crystal_F_000 2216
_exptl_crystal_size_max 0.75
_exptl_crystal_size_mid 0.35
_exptl_crystal_size_min 0.30
_refine_diff_density_max 1.175
_refine_diff_density_min -1.127
_refine_diff_density_rms 0.110
_refine_ls_extinction_method none
_refine_ls_goodness_of_fit_ref 1.068
_refine_ls_hydrogen_treatment mixed
_refine_ls_matrix_type full
_refine_ls_number_parameters 743
_refine_ls_number_reflns 8662
_refine_ls_number_restraints 0
_refine_ls_restrained_S_all 1.068
_refine_ls_R_factor_all 0.0966
_refine_ls_R_factor_gt 0.0575
_refine_ls_shift/su_max 0.417
_refine_ls_shift/su_mean 0.005
_refine_ls_structure_factor_coef Fsqd
_refine_ls_weighting_details 'calc w=1/[\s^2^(Fo^2^)+(0.0971P)^2^+13.4682P] where P=(Fo^2^+2Fc^2^)/3'
_refine_ls_weighting_scheme calc
_refine_ls_wR_factor_gt 0.1560
_refine_ls_wR_factor_ref 0.1973
_reflns_number_gt 5953
_reflns_number_total 8662
_reflns_threshold_expression >2sigma(I)
_cod_data_source_file ic0497634si20040223_070814_5.cif
_cod_data_source_block 10
_cod_depositor_comments
;
The following automatic conversions were performed:
'_symmetry_cell_setting' value 'Monoclinic' changed to 'monoclinic'
according to '/home/saulius/struct/CIF-dictionaries/cif_core.dic'
dictionary named 'cif_core.dic' version 2.4.1 from 2010-06-29.

Automatic conversion script
Id: cif_fix_enum 1527 2010-12-29 10:47:43Z saulius 
;
_cod_original_cell_volume 4936.4(18)
_cod_database_code 4311262

loop_
_symmetry_equiv_pos_as_xyz
'x, y, z'
'-x, y+1/2, -z+1/2'
'-x, -y, -z'
'x, -y-1/2, z-1/2'

loop_
_atom_site_label
_atom_site_type_symbol
_atom_site_fract_x
_atom_site_fract_y
_atom_site_fract_z
_atom_site_U_iso_or_equiv
_atom_site_adp_type
_atom_site_occupancy
_atom_site_symmetry_multiplicity
_atom_site_calc_flag
_atom_site_refinement_flags
_atom_site_disorder_assembly
_atom_site_disorder_group
Cu1 Cu 0.06638(4) 0.11795(3) 0.09948(3) 0.03337(19) Uani 1 1 d . . .
Cu2 Cu -0.32697(4) 0.09295(3) 0.06271(3) 0.03373(19) Uani 1 1 d . . .
F1 F -0.0686(2) 0.28391(19) 0.25942(17) 0.0485(8) Uani 1 1 d . . .
F4 F -0.0469(2) 0.2002(2) 0.17495(18) 0.0527(9) Uani 1 1 d . . .
O2 O -0.1148(2) 0.0445(2) 0.0684(2) 0.0399(9) Uani 1 1 d . . .
O4W' O -0.4791(3) 0.1191(3) 0.0835(3) 0.0470(10) Uani 1 1 d . . .
F7 F -0.6209(3) 0.3561(2) 0.1344(3) 0.0753(13) Uani 1 1 d . . .
O2' O -0.3652(3) -0.0327(2) -0.0318(2) 0.0424(9) Uani 1 1 d . . .
F6 F -0.5318(3) 0.2622(2) 0.1120(2) 0.0655(11) Uani 1 1 d . . .
O1 O -0.0976(3) 0.1472(2) -0.0124(2) 0.0411(9) Uani 1 1 d . . .
O1' O -0.3412(3) -0.0614(2) 0.1020(2) 0.0483(10) Uani 1 1 d . . .
F2 F 0.0502(3) 0.2972(2) 0.1946(2) 0.0732(12) Uani 1 1 d . . .
O4W O 0.1676(3) 0.0489(2) 0.0402(2) 0.0442(10) Uani 1 1 d . . .
F3 F 0.0579(3) 0.2072(2) 0.27707(19) 0.0641(11) Uani 1 1 d . . .
N1 N -0.0078(3) 0.1683(2) 0.0177(2) 0.0364(10) Uani 1 1 d . . .
F5 F -0.5029(5) 0.3180(3) 0.2189(2) 0.111(2) Uani 1 1 d . . .
F8 F -0.4718(3) 0.3758(3) 0.1215(3) 0.0960(17) Uani 1 1 d . . .
N3' N -0.3137(3) 0.1758(2) -0.0031(2) 0.0346(10) Uani 1 1 d . . .
N4 N -0.0285(3) 0.0457(2) 0.1119(2) 0.0387(10) Uani 1 1 d . . .
N2' N -0.2609(3) 0.1392(2) 0.1530(2) 0.0341(10) Uani 1 1 d . . .
N3 N 0.1256(3) 0.0796(2) 0.1953(2) 0.0315(9) Uani 1 1 d . . .
C10' C -0.3814(4) 0.0796(3) -0.0852(3) 0.0368(12) Uani 1 1 d . . .
N2 N 0.1484(3) 0.2058(3) 0.0973(2) 0.0379(11) Uani 1 1 d . . .
N4' N -0.3594(3) 0.0419(2) -0.0281(2) 0.0369(10) Uani 1 1 d . . .
C3' C -0.2710(4) 0.0952(3) 0.2183(3) 0.0405(13) Uani 1 1 d . . .
N1' N -0.3171(3) 0.0085(2) 0.1261(2) 0.0385(10) Uani 1 1 d . . .
C6 C 0.2605(4) 0.1673(3) 0.2070(3) 0.0393(12) Uani 1 1 d . . .
C6' C -0.2516(4) 0.2613(3) 0.0954(3) 0.0339(11) Uani 1 1 d . . .
C21' C -0.2168(4) 0.3922(3) 0.0607(3) 0.0382(12) Uani 1 1 d . . .
C24' C -0.1620(5) 0.4853(3) -0.0409(4) 0.0512(15) Uani 1 1 d . . .
C2 C 0.0278(4) 0.2233(3) -0.0094(3) 0.0380(12) Uani 1 1 d . . .
C2' C -0.2939(4) 0.0176(3) 0.1936(3) 0.0416(13) Uani 1 1 d . . .
C3 C 0.1297(4) 0.2421(3) 0.0249(3) 0.0383(12) Uani 1 1 d . . .
C7' C -0.3238(4) 0.2499(3) 0.0273(3) 0.0334(11) Uani 1 1 d . . .
C7 C 0.2291(4) 0.0875(3) 0.2112(3) 0.0393(13) Uani 1 1 d . . .
C16' C -0.2464(4) 0.3431(3) 0.1165(3) 0.0398(13) Uani 1 1 d . . .
C10 C -0.0082(4) -0.0026(3) 0.1605(3) 0.0386(12) Uani 1 1 d . . .
C22' C -0.1258(4) 0.3904(3) 0.0464(3) 0.0454(14) Uani 1 1 d . . .
C9 C 0.0881(4) 0.0050(3) 0.2086(3) 0.0365(12) Uani 1 1 d . . .
C23' C -0.0977(5) 0.4364(3) -0.0044(4) 0.0490(15) Uani 1 1 d . . .
C5' C -0.2753(4) 0.2194(3) 0.1594(3) 0.0383(12) Uani 1 1 d . . .
C9' C -0.3698(4) 0.1620(3) -0.0767(3) 0.0359(12) Uani 1 1 d . . .
C22 C 0.3618(4) 0.1781(4) 0.3720(3) 0.0474(14) Uani 1 1 d . . .
C21 C 0.3917(4) 0.1437(3) 0.3142(3) 0.0418(13) Uani 1 1 d . . .
B1 B -0.0034(4) 0.2475(3) 0.2261(3) 0.0317(12) Uani 1 1 d . . .
C5 C 0.2491(4) 0.1959(4) 0.1302(3) 0.0405(13) Uani 1 1 d . . .
C26' C -0.2798(5) 0.4413(3) 0.0232(4) 0.0493(15) Uani 1 1 d . . .
C24 C 0.4430(5) 0.0911(4) 0.4525(4) 0.0588(18) Uani 1 1 d . . .
C16 C 0.3663(4) 0.1726(4) 0.2391(3) 0.0478(15) Uani 1 1 d . . .
C26 C 0.4455(4) 0.0805(4) 0.3270(4) 0.0508(15) Uani 1 1 d . . .
C25' C -0.2521(5) 0.4870(4) -0.0276(4) 0.0566(17) Uani 1 1 d . . .
C25 C 0.4716(5) 0.0543(4) 0.3967(4) 0.0635(19) Uani 1 1 d . . .
C23 C 0.3883(5) 0.1508(4) 0.4408(4) 0.0532(16) Uani 1 1 d . . .
B2 B -0.5322(5) 0.3297(4) 0.1480(4) 0.0419(15) Uani 1 1 d . . .
C15 C 0.1525(4) -0.0548(3) 0.1878(3) 0.0434(13) Uani 1 1 d . . .
H15A H 0.1644 -0.0463 0.1401 0.065 Uiso 1 1 calc R . .
H15B H 0.1221 -0.1010 0.1897 0.065 Uiso 1 1 calc R . .
H15C H 0.2112 -0.0547 0.2206 0.065 Uiso 1 1 calc R . .
C1 C -0.0236(5) 0.2630(3) -0.0724(3) 0.0479(15) Uani 1 1 d . . .
H1A H -0.0511 0.2288 -0.1082 0.072 Uiso 1 1 calc R . .
H1B H 0.0198 0.2938 -0.0919 0.072 Uiso 1 1 calc R . .
H1C H -0.0727 0.2920 -0.0579 0.072 Uiso 1 1 calc R . .
C13 C 0.1956(5) 0.2145(4) -0.0242(3) 0.0514(15) Uani 1 1 d . . .
H13A H 0.2586 0.2315 -0.0072 0.077 Uiso 1 1 calc R . .
H13B H 0.1747 0.2322 -0.0719 0.077 Uiso 1 1 calc R . .
H13C H 0.1951 0.1625 -0.0245 0.077 Uiso 1 1 calc R . .
C14 C 0.0799(4) -0.0019(4) 0.2876(3) 0.0493(15) Uani 1 1 d . . .
H14A H 0.1408 0.0059 0.3163 0.074 Uiso 1 1 calc R . .
H14B H 0.0578 -0.0496 0.2967 0.074 Uiso 1 1 calc R . .
H14C H 0.0360 0.0335 0.2995 0.074 Uiso 1 1 calc R . .
C12 C 0.1409(4) 0.3250(3) 0.0357(3) 0.0470(14) Uani 1 1 d . . .
H12A H 0.0957 0.3420 0.0641 0.070 Uiso 1 1 calc R . .
H12B H 0.1302 0.3487 -0.0100 0.070 Uiso 1 1 calc R . .
H12C H 0.2037 0.3356 0.0598 0.070 Uiso 1 1 calc R . .
C11 C -0.0709(4) -0.0650(3) 0.1678(4) 0.0520(16) Uani 1 1 d . . .
H11A H -0.1344 -0.0534 0.1459 0.078 Uiso 1 1 calc R . .
H11B H -0.0694 -0.0754 0.2177 0.078 Uiso 1 1 calc R . .
H11C H -0.0494 -0.1066 0.1446 0.078 Uiso 1 1 calc R . .
C14' C -0.3155(5) 0.1923(3) -0.1326(3) 0.0461(14) Uani 1 1 d . . .
H14D H -0.3049 0.2432 -0.1243 0.069 Uiso 1 1 calc R . .
H14E H -0.3516 0.1851 -0.1795 0.069 Uiso 1 1 calc R . .
H14F H -0.2559 0.1678 -0.1292 0.069 Uiso 1 1 calc R . .
C15' C -0.4682(4) 0.1967(3) -0.0849(3) 0.0481(15) Uani 1 1 d . . .
H15D H -0.4996 0.1807 -0.0466 0.072 Uiso 1 1 calc R . .
H15E H -0.5047 0.1827 -0.1300 0.072 Uiso 1 1 calc R . .
H15F H -0.4619 0.2486 -0.0830 0.072 Uiso 1 1 calc R . .
C11' C -0.4206(4) 0.0473(3) -0.1562(3) 0.0438(14) Uani 1 1 d . . .
H11D H -0.3701 0.0267 -0.1772 0.066 Uiso 1 1 calc R . .
H11E H -0.4515 0.0844 -0.1872 0.066 Uiso 1 1 calc R . .
H11F H -0.4653 0.0101 -0.1500 0.066 Uiso 1 1 calc R . .
C13' C -0.3528(5) 0.1225(4) 0.2533(3) 0.0515(15) Uani 1 1 d . . .
H13D H -0.3403 0.1714 0.2696 0.077 Uiso 1 1 calc R . .
H13E H -0.3593 0.0921 0.2934 0.077 Uiso 1 1 calc R . .
H13F H -0.4102 0.1212 0.2191 0.077 Uiso 1 1 calc R . .
C12' C -0.1775(5) 0.0981(4) 0.2716(3) 0.0528(16) Uani 1 1 d . . .
H12D H -0.1278 0.0772 0.2498 0.079 Uiso 1 1 calc R . .
H12E H -0.1841 0.0713 0.3139 0.079 Uiso 1 1 calc R . .
H12F H -0.1623 0.1476 0.2841 0.079 Uiso 1 1 calc R . .
C1' C -0.2944(5) -0.0439(4) 0.2460(3) 0.0548(16) Uani 1 1 d . . .
H1A' H -0.3567 -0.0643 0.2407 0.082 Uiso 1 1 calc R . .
H1B' H -0.2763 -0.0260 0.2939 0.082 Uiso 1 1 calc R . .
H1C' H -0.2504 -0.0805 0.2366 0.082 Uiso 1 1 calc R . .
H5B' H -0.340(4) 0.226(3) 0.164(3) 0.032(14) Uiso 1 1 d . . .
H7B H 0.256(3) 0.057(2) 0.171(2) 0.009(10) Uiso 1 1 d . . .
H7B' H -0.390(4) 0.257(3) 0.039(3) 0.038(15) Uiso 1 1 d . . .
H16C H -0.310(5) 0.356(4) 0.129(4) 0.06(2) Uiso 1 1 d . . .
H26' H -0.347(5) 0.440(3) 0.029(3) 0.046(16) Uiso 1 1 d . . .
H6' H -0.192(5) 0.246(3) 0.087(3) 0.050(18) Uiso 1 1 d . . .
H7A' H -0.316(4) 0.285(3) -0.007(3) 0.035(15) Uiso 1 1 d . . .
H5A' H -0.243(4) 0.236(3) 0.202(3) 0.031(14) Uiso 1 1 d . . .
H22' H -0.081(4) 0.359(3) 0.076(3) 0.041(15) Uiso 1 1 d . . .
H6 H 0.230(4) 0.198(3) 0.236(3) 0.032(14) Uiso 1 1 d . . .
H16D H -0.205(4) 0.346(3) 0.159(3) 0.037(15) Uiso 1 1 d . . .
H25 H 0.513(6) 0.010(5) 0.406(4) 0.09(3) Uiso 1 1 d . . .
H7A H 0.252(5) 0.067(4) 0.258(4) 0.057(19) Uiso 1 1 d . . .
H5B H 0.274(4) 0.165(3) 0.097(3) 0.035(15) Uiso 1 1 d . . .
H2N H 0.128(4) 0.231(3) 0.124(3) 0.022(14) Uiso 1 1 d . . .
H2N' H -0.209(4) 0.141(3) 0.148(3) 0.027(15) Uiso 1 1 d . . .
H16B H 0.399(5) 0.143(4) 0.207(3) 0.051(18) Uiso 1 1 d . . .
H23 H 0.369(4) 0.180(3) 0.481(3) 0.048(17) Uiso 1 1 d . . .
H16A H 0.391(5) 0.230(4) 0.235(3) 0.059(19) Uiso 1 1 d . . .
H3N H 0.100(4) 0.111(3) 0.219(3) 0.032(15) Uiso 1 1 d . . .
H5A H 0.279(5) 0.247(4) 0.132(3) 0.058(19) Uiso 1 1 d . . .
H22 H 0.316(6) 0.221(4) 0.362(4) 0.08(2) Uiso 1 1 d . . .
H24 H 0.461(6) 0.079(4) 0.500(5) 0.08(2) Uiso 1 1 d . . .
H23' H -0.032(5) 0.433(4) -0.013(4) 0.06(2) Uiso 1 1 d . . .
H26 H 0.468(5) 0.059(4) 0.293(4) 0.07(2) Uiso 1 1 d . . .
H1WB H 0.161(6) 0.016(5) -0.001(5) 0.09(3) Uiso 1 1 d . . .
H1WA H 0.235(7) 0.043(5) 0.033(5) 0.10(3) Uiso 1 1 d . . .
H25' H -0.295(5) 0.520(4) -0.049(4) 0.06(2) Uiso 1 1 d . . .
H24' H -0.142(5) 0.514(4) -0.074(4) 0.07(2) Uiso 1 1 d . . .
H2WB H -0.521(5) 0.096(4) 0.066(4) 0.04(2) Uiso 1 1 d . . .
H1X H -0.111(7) 0.096(6) 0.023(6) 0.13(4) Uiso 1 1 d . . .
H1X' H -0.358(7) -0.055(5) 0.045(5) 0.11(3) Uiso 1 1 d . . .
H3N' H -0.256(3) 0.173(2) -0.005(2) 0.001(9) Uiso 1 1 d . . .
H2WA H -0.495(8) 0.157(6) 0.097(6) 0.12(4) Uiso 1 1 d . . .

loop_
_atom_site_aniso_label
_atom_site_aniso_U_11
_atom_site_aniso_U_22
_atom_site_aniso_U_33
_atom_site_aniso_U_23
_atom_site_aniso_U_13
_atom_site_aniso_U_12
Cu1 0.0330(3) 0.0334(4) 0.0311(3) 0.0028(3) -0.0025(2) -0.0017(3)
Cu2 0.0388(4) 0.0318(4) 0.0285(3) -0.0008(3) -0.0006(3) -0.0018(3)
F1 0.051(2) 0.051(2) 0.0426(18) -0.0098(15) 0.0075(15) 0.0109(16)
F4 0.050(2) 0.055(2) 0.050(2) -0.0142(17) 0.0023(16) -0.0029(17)
O2 0.0306(19) 0.042(2) 0.042(2) -0.0006(17) -0.0079(16) -0.0034(16)
O4W' 0.041(2) 0.042(3) 0.057(3) -0.012(2) 0.005(2) -0.007(2)
F7 0.049(2) 0.063(3) 0.113(4) -0.028(2) 0.014(2) 0.0068(19)
O2' 0.051(2) 0.0284(19) 0.044(2) -0.0017(16) -0.0042(18) -0.0060(17)
F6 0.075(3) 0.053(2) 0.072(3) -0.0002(19) 0.025(2) 0.013(2)
O1 0.036(2) 0.043(2) 0.039(2) 0.0011(17) -0.0061(16) 0.0016(17)
O1' 0.062(3) 0.036(2) 0.045(2) -0.0004(18) 0.001(2) -0.0086(19)
F2 0.094(3) 0.056(2) 0.078(3) -0.008(2) 0.041(2) -0.012(2)
O4W 0.046(2) 0.042(2) 0.047(2) -0.0142(19) 0.0128(18) 0.0059(18)
F3 0.061(2) 0.086(3) 0.0427(19) -0.0013(19) 0.0030(17) 0.027(2)
N1 0.033(2) 0.039(3) 0.034(2) -0.002(2) -0.0025(18) 0.0012(19)
F5 0.167(5) 0.092(4) 0.055(3) 0.019(2) -0.039(3) -0.062(4)
F8 0.062(3) 0.080(3) 0.144(5) 0.054(3) 0.013(3) -0.018(2)
N3' 0.031(3) 0.037(3) 0.033(2) -0.0046(19) -0.0020(18) 0.0037(19)
N4 0.035(2) 0.039(3) 0.037(2) -0.006(2) -0.0068(19) 0.004(2)
N2' 0.031(2) 0.037(3) 0.034(2) 0.0022(19) 0.0032(19) -0.006(2)
N3 0.031(2) 0.027(2) 0.035(2) 0.0006(18) 0.0004(18) -0.0016(18)
C10' 0.034(3) 0.035(3) 0.038(3) -0.004(2) -0.003(2) 0.002(2)
N2 0.035(2) 0.046(3) 0.031(2) -0.001(2) 0.001(2) 0.005(2)
N4' 0.041(3) 0.032(2) 0.034(2) -0.0023(19) -0.0020(19) -0.0015(19)
C3' 0.045(3) 0.049(3) 0.026(3) 0.004(2) 0.003(2) -0.015(3)
N1' 0.042(3) 0.033(2) 0.039(3) -0.0001(19) 0.000(2) -0.002(2)
C6 0.036(3) 0.042(3) 0.038(3) 0.002(2) 0.000(2) -0.003(2)
C6' 0.033(3) 0.032(3) 0.035(3) -0.004(2) 0.000(2) -0.005(2)
C21' 0.045(3) 0.028(3) 0.039(3) -0.008(2) -0.003(2) -0.003(2)
C24' 0.066(4) 0.037(3) 0.049(4) 0.001(3) 0.003(3) -0.007(3)
C2 0.043(3) 0.038(3) 0.032(3) 0.000(2) 0.005(2) 0.003(2)
C2' 0.039(3) 0.050(3) 0.034(3) 0.011(2) 0.002(2) -0.009(3)
C3 0.042(3) 0.038(3) 0.034(3) 0.005(2) 0.002(2) 0.001(2)
C7' 0.039(3) 0.028(3) 0.031(3) -0.005(2) 0.001(2) 0.002(2)
C7 0.034(3) 0.041(3) 0.040(3) 0.007(3) -0.003(2) -0.005(2)
C16' 0.046(3) 0.034(3) 0.039(3) -0.010(2) 0.003(3) -0.004(2)
C10 0.038(3) 0.031(3) 0.043(3) -0.001(2) -0.002(2) 0.007(2)
C22' 0.040(3) 0.041(3) 0.053(4) -0.001(3) 0.000(3) 0.002(3)
C9 0.034(3) 0.033(3) 0.040(3) 0.006(2) 0.000(2) -0.004(2)
C23' 0.047(4) 0.040(3) 0.062(4) -0.003(3) 0.014(3) -0.007(3)
C5' 0.038(3) 0.041(3) 0.035(3) -0.008(2) 0.005(2) -0.003(2)
C9' 0.042(3) 0.031(3) 0.030(3) -0.005(2) -0.006(2) 0.001(2)
C22 0.039(3) 0.055(4) 0.044(3) 0.005(3) -0.003(3) -0.004(3)
C21 0.036(3) 0.050(3) 0.038(3) 0.002(3) 0.000(2) -0.012(3)
B1 0.038(3) 0.027(3) 0.031(3) 0.002(2) 0.010(2) 0.000(2)
C5 0.034(3) 0.045(3) 0.042(3) 0.002(3) 0.003(2) -0.004(3)
C26' 0.041(3) 0.045(4) 0.060(4) 0.003(3) 0.004(3) 0.002(3)
C24 0.057(4) 0.070(5) 0.047(4) 0.012(3) 0.002(3) -0.003(4)
C16 0.036(3) 0.064(4) 0.041(3) 0.008(3) 0.000(3) -0.008(3)
C26 0.040(3) 0.057(4) 0.055(4) -0.003(3) 0.005(3) 0.002(3)
C25' 0.055(4) 0.042(4) 0.067(4) 0.005(3) -0.007(3) 0.005(3)
C25 0.058(4) 0.063(5) 0.067(5) 0.016(4) 0.002(3) 0.007(4)
C23 0.048(4) 0.063(4) 0.048(4) 0.003(3) 0.006(3) -0.007(3)
B2 0.040(4) 0.043(4) 0.041(3) 0.008(3) 0.001(3) -0.006(3)
C15 0.043(3) 0.031(3) 0.053(3) 0.004(2) -0.001(3) 0.007(2)
C1 0.057(4) 0.051(4) 0.032(3) 0.007(3) -0.003(3) 0.000(3)
C13 0.053(4) 0.059(4) 0.044(3) 0.003(3) 0.013(3) 0.003(3)
C14 0.049(3) 0.055(4) 0.040(3) 0.012(3) -0.005(3) -0.002(3)
C12 0.049(3) 0.040(3) 0.049(3) 0.007(3) 0.002(3) -0.009(3)
C11 0.045(3) 0.038(3) 0.071(4) 0.017(3) 0.000(3) -0.011(3)
C14' 0.067(4) 0.038(3) 0.031(3) 0.002(2) 0.001(3) 0.003(3)
C15' 0.048(3) 0.042(3) 0.047(3) -0.010(3) -0.015(3) 0.018(3)
C11' 0.053(3) 0.040(3) 0.034(3) -0.009(2) -0.005(2) 0.002(3)
C13' 0.060(4) 0.058(4) 0.039(3) -0.005(3) 0.018(3) -0.006(3)
C12' 0.056(4) 0.061(4) 0.036(3) 0.013(3) -0.008(3) -0.014(3)
C1' 0.069(4) 0.053(4) 0.042(3) 0.014(3) 0.005(3) -0.011(3)

loop_
_atom_type_symbol
_atom_type_description
_atom_type_scat_dispersion_real
_atom_type_scat_dispersion_imag
_atom_type_scat_source
C C 0.0033 0.0016 'International Tables Vol C Tables 4.2.6.8 and 6.1.1.4'
H H 0.0000 0.0000 'International Tables Vol C Tables 4.2.6.8 and 6.1.1.4'
B B 0.0013 0.0007 'International Tables Vol C Tables 4.2.6.8 and 6.1.1.4'
N N 0.0061 0.0033 'International Tables Vol C Tables 4.2.6.8 and 6.1.1.4'
O O 0.0106 0.0060 'International Tables Vol C Tables 4.2.6.8 and 6.1.1.4'
F F 0.0171 0.0103 'International Tables Vol C Tables 4.2.6.8 and 6.1.1.4'
Cu Cu 0.3201 1.2651 'International Tables Vol C Tables 4.2.6.8 and 6.1.1.4'

loop_
_geom_angle_atom_site_label_1
_geom_angle_atom_site_label_2
_geom_angle_atom_site_label_3
_geom_angle
_geom_angle_site_symmetry_1
_geom_angle_site_symmetry_3
_geom_angle_publ_flag
N4 Cu1 N1 96.93(18) . . ?
N4 Cu1 N3 81.31(17) . . ?
N1 Cu1 N3 167.63(19) . . ?
N4 Cu1 N2 168.3(2) . . ?
N1 Cu1 N2 81.03(18) . . ?
N3 Cu1 N2 98.19(17) . . ?
N4 Cu1 O4W 100.69(17) . . ?
N1 Cu1 O4W 100.19(17) . . ?
N3 Cu1 O4W 92.17(17) . . ?
N2 Cu1 O4W 91.03(19) . . ?
N4' Cu2 N1' 97.98(19) . . ?
N4' Cu2 N3' 81.55(18) . . ?
N1' Cu2 N3' 170.1(2) . . ?
N4' Cu2 N2' 165.8(2) . . ?
N1' Cu2 N2' 80.77(18) . . ?
N3' Cu2 N2' 97.24(18) . . ?
N4' Cu2 O4W' 98.95(18) . . ?
N1' Cu2 O4W' 92.05(19) . . ?
N3' Cu2 O4W' 97.76(19) . . ?
N2' Cu2 O4W' 95.26(19) . . ?
C2 N1 O1 117.7(4) . . ?
C2 N1 Cu1 119.5(4) . . ?
O1 N1 Cu1 122.8(3) . . ?
C7' N3' C9' 115.9(4) . . ?
C7' N3' Cu2 115.6(3) . . ?
C9' N3' Cu2 110.8(3) . . ?
C10 N4 O2 119.8(5) . . ?
C10 N4 Cu1 118.9(4) . . ?
O2 N4 Cu1 121.3(3) . . ?
C5' N2' C3' 115.6(4) . . ?
C5' N2' Cu2 115.9(3) . . ?
C3' N2' Cu2 112.0(3) . . ?
C7 N3 C9 115.5(4) . . ?
C7 N3 Cu1 114.4(3) . . ?
C9 N3 Cu1 111.3(3) . . ?
N4' C10' C11' 123.2(5) . . ?
N4' C10' C9' 116.3(5) . . ?
C11' C10' C9' 120.5(5) . . ?
C5 N2 C3 116.7(4) . . ?
C5 N2 Cu1 115.1(4) . . ?
C3 N2 Cu1 111.1(3) . . ?
C10' N4' O2' 119.7(4) . . ?
C10' N4' Cu2 118.1(4) . . ?
O2' N4' Cu2 122.1(3) . . ?
N2' C3' C13' 111.4(5) . . ?
N2' C3' C2' 107.4(4) . . ?
C13' C3' C2' 107.5(5) . . ?
N2' C3' C12' 109.1(4) . . ?
C13' C3' C12' 110.7(5) . . ?
C2' C3' C12' 110.7(5) . . ?
C2' N1' O1' 117.4(5) . . ?
C2' N1' Cu2 119.3(4) . . ?
O1' N1' Cu2 123.2(3) . . ?
C5 C6 C16 107.3(5) . . ?
C5 C6 C7 113.1(5) . . ?
C16 C6 C7 108.5(5) . . ?
C5' C6' C7' 113.1(5) . . ?
C5' C6' C16' 107.2(4) . . ?
C7' C6' C16' 110.2(4) . . ?
C22' C21' C26' 118.2(6) . . ?
C22' C21' C16' 120.7(5) . . ?
C26' C21' C16' 121.1(6) . . ?
C25' C24' C23' 119.7(7) . . ?
N1 C2 C1 122.3(5) . . ?
N1 C2 C3 115.0(5) . . ?
C1 C2 C3 122.6(5) . . ?
N1' C2' C1' 122.0(5) . . ?
N1' C2' C3' 116.0(5) . . ?
C1' C2' C3' 121.9(5) . . ?
N2 C3 C13 111.9(5) . . ?
N2 C3 C2 107.3(4) . . ?
C13 C3 C2 108.1(5) . . ?
N2 C3 C12 108.6(5) . . ?
C13 C3 C12 110.5(5) . . ?
C2 C3 C12 110.4(5) . . ?
N3' C7' C6' 110.7(4) . . ?
N3 C7 C6 112.2(5) . . ?
C21' C16' C6' 114.3(5) . . ?
N4 C10 C11 122.6(5) . . ?
N4 C10 C9 116.1(5) . . ?
C11 C10 C9 121.1(5) . . ?
C21' C22' C23' 120.9(6) . . ?
N3 C9 C14 109.1(5) . . ?
N3 C9 C10 107.1(4) . . ?
C14 C9 C10 111.6(5) . . ?
N3 C9 C15 111.5(4) . . ?
C14 C9 C15 109.8(5) . . ?
C10 C9 C15 107.7(4) . . ?
C24' C23' C22' 119.8(6) . . ?
N2' C5' C6' 112.6(4) . . ?
N3' C9' C14' 109.0(4) . . ?
N3' C9' C10' 107.2(4) . . ?
C14' C9' C10' 110.6(5) . . ?
N3' C9' C15' 111.2(4) . . ?
C14' C9' C15' 110.1(5) . . ?
C10' C9' C15' 108.8(5) . . ?
C23 C22 C21 120.0(6) . . ?
C22 C21 C26 118.4(6) . . ?
C22 C21 C16 121.6(6) . . ?
C26 C21 C16 120.0(6) . . ?
F4 B1 F1 111.6(5) . . ?
F4 B1 F2 109.5(4) . . ?
F1 B1 F2 109.7(5) . . ?
F4 B1 F3 107.9(5) . . ?
F1 B1 F3 109.7(4) . . ?
F2 B1 F3 108.3(5) . . ?
N2 C5 C6 112.6(5) . . ?
C25' C26' C21' 121.0(6) . . ?
C23 C24 C25 121.1(7) . . ?
C21 C16 C6 114.8(5) . . ?
C25 C26 C21 120.5(7) . . ?
C24' C25' C26' 120.4(6) . . ?
C24 C25 C26 119.2(7) . . ?
C24 C23 C22 120.8(7) . . ?
F7 B2 F5 112.0(6) . . ?
F7 B2 F8 109.9(5) . . ?
F5 B2 F8 110.5(6) . . ?
F7 B2 F6 107.8(5) . . ?
F5 B2 F6 108.1(5) . . ?
F8 B2 F6 108.5(6) . . ?

loop_
_geom_bond_atom_site_label_1
_geom_bond_atom_site_label_2
_geom_bond_distance
_geom_bond_site_symmetry_2
_geom_bond_publ_flag
Cu1 N4 1.946(5) . ?
Cu1 N1 1.960(4) . ?
Cu1 N3 2.000(4) . ?
Cu1 N2 2.006(5) . ?
Cu1 O4W 2.351(4) . ?
Cu2 N4' 1.948(4) . ?
Cu2 N1' 1.958(5) . ?
Cu2 N3' 1.999(5) . ?
Cu2 N2' 2.004(4) . ?
Cu2 O4W' 2.329(5) . ?
F1 B1 1.384(7) . ?
F4 B1 1.374(7) . ?
O2 N4 1.368(5) . ?
F7 B2 1.346(8) . ?
O2' N4' 1.379(6) . ?
F6 B2 1.418(8) . ?
O1 N1 1.375(5) . ?
O1' N1' 1.391(6) . ?
F2 B1 1.393(7) . ?
F3 B1 1.405(7) . ?
N1 C2 1.281(7) . ?
F5 B2 1.356(8) . ?
F8 B2 1.367(8) . ?
N3' C7' 1.499(7) . ?
N3' C9' 1.511(6) . ?
N4 C10 1.280(7) . ?
N2' C5' 1.501(7) . ?
N2' C3' 1.505(7) . ?
N3 C7 1.471(7) . ?
N3 C9 1.513(7) . ?
C10' N4' 1.280(7) . ?
C10' C11' 1.493(7) . ?
C10' C9' 1.534(7) . ?
N2 C5 1.487(7) . ?
N2 C3 1.508(7) . ?
C3' C13' 1.524(8) . ?
C3' C2' 1.526(8) . ?
C3' C12' 1.539(8) . ?
N1' C2' 1.276(7) . ?
C6 C5 1.529(8) . ?
C6 C16 1.540(8) . ?
C6 C7 1.545(8) . ?
C6' C5' 1.521(8) . ?
C6' C7' 1.529(7) . ?
C6' C16' 1.559(7) . ?
C21' C22' 1.377(8) . ?
C21' C26' 1.388(8) . ?
C21' C16' 1.504(8) . ?
C24' C25' 1.358(10) . ?
C24' C23' 1.389(9) . ?
C2 C1 1.488(7) . ?
C2 C3 1.537(8) . ?
C2' C1' 1.507(8) . ?
C3 C13 1.517(8) . ?
C3 C12 1.548(8) . ?
C10 C11 1.481(8) . ?
C10 C9 1.529(7) . ?
C22' C23' 1.390(9) . ?
C9 C14 1.525(8) . ?
C9 C15 1.532(8) . ?
C9' C14' 1.519(8) . ?
C9' C15' 1.534(8) . ?
C22 C23 1.389(9) . ?
C22 C21 1.393(9) . ?
C21 C26 1.397(9) . ?
C21 C16 1.504(8) . ?
C26' C25' 1.384(10) . ?
C24 C23 1.348(10) . ?
C24 C25 1.373(11) . ?
C26 C25 1.396(10) . ?
